data_4517993
loop_
_publ_author_name
'Gao, Hui'
'He, Yan-Bin'
'Hou, Juan-Juan'
'Zhai, Quan-Guo'
'Zhang, Xian-Ming'

_publ_section_title
;
 Enhanced Proton Conductivity by Aliovalent Substitution of Cadmium for
 Indium in Dimethylaminium-Templated Metal Anilicates.
;
_journal_name_full 'ACS applied materials &amp; interfaces'
_journal_paper_doi 10.1021/acsami.0c13125
_journal_year 2020
_chemical_formula_sum 'C24 H32 Cd N2 O16'
_chemical_formula_weight 716.91
_space_group_crystal_system tetragonal
_space_group_IT_number 88
_space_group_name_Hall '-I 4ad'
_space_group_name_H-M_alt 'I 41/a :2'
_atom_sites_solution_hydrogens geom
_audit_creation_method SHELXL-2018/3
_cell_angle_alpha 90
_cell_angle_beta 90
_cell_angle_gamma 90
_cell_formula_units_Z 4
_cell_length_a 9.34920(10)
_cell_length_b 9.34920(10)
_cell_length_c 28.4254(6)
_cell_measurement_reflns_used 6459
_cell_measurement_temperature 293(2)
_cell_measurement_theta_max 68.21
_cell_measurement_theta_min 4.98
_cell_volume 2484.59(6)
_computing_cell_refinement 'Bruker SAINT'
_computing_data_collection 'Bruker APEX2'
_computing_data_reduction 'Bruker SAINT'
_computing_molecular_graphics 'Bruker SHELXTL'
_computing_publication_material 'Bruker SHELXTL'
_computing_structure_refinement 'SHELXL-2018/3 (Sheldrick, 2018)'
_computing_structure_solution 'SHELXT 2014/5 (Sheldrick, 2014)'
_diffrn_ambient_temperature 293(2)
_diffrn_measured_fraction_theta_full 0.998
_diffrn_measured_fraction_theta_max 0.997
_diffrn_measurement_device_type 'Bruker APEX-II CCD'
_diffrn_measurement_method '\f and \w scans'
_diffrn_radiation_type CuK\a
_diffrn_radiation_wavelength 1.54178
_diffrn_reflns_av_R_equivalents 0.0328
_diffrn_reflns_av_unetI/netI 0.0174
_diffrn_reflns_Laue_measured_fraction_full 0.998
_diffrn_reflns_Laue_measured_fraction_max 0.997
_diffrn_reflns_limit_h_max 9
_diffrn_reflns_limit_h_min -11
_diffrn_reflns_limit_k_max 10
_diffrn_reflns_limit_k_min -11
_diffrn_reflns_limit_l_max 23
_diffrn_reflns_limit_l_min -34
_diffrn_reflns_number 8366
_diffrn_reflns_point_group_measured_fraction_full 0.998
_diffrn_reflns_point_group_measured_fraction_max 0.997
_diffrn_reflns_theta_full 67.679
_diffrn_reflns_theta_max 68.211
_diffrn_reflns_theta_min 6.228
_exptl_absorpt_coefficient_mu 7.871
_exptl_absorpt_correction_type multi-scan
_exptl_absorpt_process_details sadabs
_exptl_crystal_colour red
_exptl_crystal_density_diffrn 1.917
_exptl_crystal_description block
_exptl_crystal_F_000 1464
_exptl_crystal_size_max 0.220
_exptl_crystal_size_mid 0.180
_exptl_crystal_size_min 0.120
_exptl_transmission_factor_max 0.7530
_exptl_transmission_factor_min 0.6068
_refine_diff_density_max 0.768
_refine_diff_density_min -0.493
_refine_diff_density_rms 0.087
_refine_ls_extinction_method none
_refine_ls_goodness_of_fit_ref 1.166
_refine_ls_hydrogen_treatment constr
_refine_ls_matrix_type full
_refine_ls_number_parameters 121
_refine_ls_number_reflns 1139
_refine_ls_number_restraints 62
_refine_ls_restrained_S_all 1.189
_refine_ls_R_factor_all 0.0383
_refine_ls_R_factor_gt 0.0362
_refine_ls_shift/su_max 0.000
_refine_ls_shift/su_mean 0.000
_refine_ls_structure_factor_coef Fsqd
_refine_ls_weighting_details 'w=1/[\s^2^(Fo^2^)+(0.0420P)^2^+11.1250P] where P=(Fo^2^+2Fc^2^)/3'
_refine_ls_weighting_scheme calc
_refine_ls_wR_factor_gt 0.0917
_refine_ls_wR_factor_ref 0.0931
_reflns_Friedel_coverage 0.000
_reflns_number_gt 1075
_reflns_number_total 1139
_reflns_threshold_expression 'I > 2\s(I)'
_cod_data_source_file am0c13125_si_002.cif
_cod_data_source_block 1_a
_cod_original_cell_volume 2484.59(7)
_cod_original_sg_symbol_H-M 'I 41/a'
_cod_database_code 4517993
_shelx_shelxl_version_number 2018/3
_shelx_space_group_comment
; 
The symmetry employed for this shelxl refinement is uniquely defined 
by the following loop, which should always be used as a source of 
symmetry information in preference to the above space-group names. 
They are only intended as comments. 
;
_shelx_estimated_absorpt_t_min 0.276
_shelx_estimated_absorpt_t_max 0.452

loop_
_space_group_symop_operation_xyz
'x, y, z'
'-x+1/2, -y, z+1/2'
'-y+3/4, x+1/4, z+1/4'
'y+3/4, -x+3/4, z+3/4'
'x+1/2, y+1/2, z+1/2'
'-x+1, -y+1/2, z+1'
'-y+5/4, x+3/4, z+3/4'
'y+5/4, -x+5/4, z+5/4'
'-x, -y, -z'
'x-1/2, y, -z-1/2'
'y-3/4, -x-1/4, -z-1/4'
'-y-3/4, x-3/4, -z-3/4'
'-x+1/2, -y+1/2, -z+1/2'
'x, y+1/2, -z'
'y-1/4, -x+1/4, -z+1/4'
'-y-1/4, x-1/4, -z-1/4'

loop_
_atom_site_label
_atom_site_type_symbol
_atom_site_fract_x
_atom_site_fract_y
_atom_site_fract_z
_atom_site_U_iso_or_equiv
_atom_site_adp_type
_atom_site_occupancy
_atom_site_site_symmetry_order
_atom_site_calc_flag
_atom_site_refinement_flags_posn
_atom_site_refinement_flags_adp
_atom_site_refinement_flags_occupancy
_atom_site_disorder_assembly
_atom_site_disorder_group
Cd1 Cd 0.000000 0.250000 0.625000 0.0271(2) Uani 1 4 d S T P . .
N1 N 0.0628(13) 0.6850(11) 0.6670(3) 0.069(3) Uani 0.5 1 d D U P A -1
H1A H 0.085200 0.663844 0.637416 0.083 Uiso 0.5 1 calc R U P A -1
H1B H 0.083818 0.608007 0.684100 0.083 Uiso 0.5 1 calc R U P A -1
O1 O 0.0702(3) 0.3888(3) 0.69199(9) 0.0378(7) Uani 1 1 d . . . . .
O2 O 0.0618(8) 0.5922(6) 0.76426(18) 0.099(2) Uani 0.806(5) 1 d D U P B 1
O3 O -0.0052(6) 0.4546(5) 0.82103(18) 0.0717(15) Uani 0.806(5) 1 d D U P B 1
O2A O 0.124(3) 0.5811(17) 0.8072(7) 0.099(2) Uani 0.194(5) 1 d D . P B 2
O3A O -0.0640(11) 0.484(2) 0.7787(7) 0.0717(15) Uani 0.194(5) 1 d D . P B 2
O4 O 0.2770(3) 0.3256(3) 0.84111(8) 0.0363(6) Uani 1 1 d . . . . .
H4B H 0.271734 0.412413 0.844723 0.044 Uiso 1 1 calc R U . . .
C1 C 0.1509(4) 0.3280(4) 0.72042(12) 0.0309(8) Uani 1 1 d . . . . .
C2 C 0.1621(4) 0.3649(4) 0.76855(12) 0.0325(8) Uani 1 1 d . . . . .
C3 C 0.2579(4) 0.2957(4) 0.79875(12) 0.0303(8) Uani 1 1 d . . . . .
C4 C 0.0715(5) 0.4802(4) 0.78577(13) 0.0388(9) Uani 1 1 d D U . . .
C5 C 0.158(3) 0.793(3) 0.6813(8) 0.136(8) Uani 0.5 1 d D U P A -1
H5A H 0.254563 0.759603 0.677305 0.203 Uiso 0.5 1 calc R U P A -1
H5B H 0.143141 0.876469 0.662436 0.203 Uiso 0.5 1 calc R U P A -1
H5C H 0.141622 0.815086 0.713756 0.203 Uiso 0.5 1 calc R U P A -1
C6 C -0.083(2) 0.699(3) 0.6684(8) 0.115(7) Uani 0.5 1 d D U P A -1
H6A H -0.126912 0.613204 0.657141 0.172 Uiso 0.5 1 calc R U P A -1
H6B H -0.112856 0.716892 0.700236 0.172 Uiso 0.5 1 calc R U P A -1
H6C H -0.111337 0.778275 0.648916 0.172 Uiso 0.5 1 calc R U P A -1
C7 C -0.1086(13) 0.5667(13) 0.8302(5) 0.134(4) Uani 0.806(5) 1 d D U P B 1
H7A H -0.164276 0.542103 0.857392 0.200 Uiso 0.806(5) 1 calc R U P B 1
H7B H -0.059334 0.655190 0.835787 0.200 Uiso 0.806(5) 1 calc R U P B 1
H7C H -0.170560 0.577057 0.803493 0.200 Uiso 0.806(5) 1 calc R U P B 1
C7A C -0.115(4) 0.628(3) 0.7757(18) 0.134(4) Uani 0.194(5) 1 d D . P B 2
H7AA H -0.216497 0.627820 0.770412 0.200 Uiso 0.194(5) 1 calc R U P B 2
H7AB H -0.094459 0.677645 0.804499 0.200 Uiso 0.194(5) 1 calc R U P B 2
H7AC H -0.068377 0.676128 0.750022 0.200 Uiso 0.194(5) 1 calc R U P B 2

loop_
_atom_site_aniso_label
_atom_site_aniso_U_11
_atom_site_aniso_U_22
_atom_site_aniso_U_33
_atom_site_aniso_U_23
_atom_site_aniso_U_13
_atom_site_aniso_U_12
Cd1 0.0360(2) 0.0360(2) 0.0092(3) 0.000 0.000 0.000
N1 0.125(10) 0.055(5) 0.027(4) 0.001(4) 0.011(5) 0.008(6)
O1 0.0561(18) 0.0365(14) 0.0207(12) -0.0011(11) -0.0136(12) 0.0044(13)
O2 0.168(6) 0.066(3) 0.062(3) 0.001(3) 0.026(4) 0.055(4)
O3 0.086(3) 0.057(3) 0.072(3) -0.001(2) 0.037(3) 0.020(2)
O2A 0.168(6) 0.066(3) 0.062(3) 0.001(3) 0.026(4) 0.055(4)
O3A 0.086(3) 0.057(3) 0.072(3) -0.001(2) 0.037(3) 0.020(2)
O4 0.0457(16) 0.0490(16) 0.0142(11) -0.0053(11) -0.0042(11) 0.0044(13)
C1 0.041(2) 0.036(2) 0.0149(16) 0.0008(14) -0.0060(14) -0.0037(16)
C2 0.044(2) 0.036(2) 0.0170(16) -0.0026(14) -0.0023(15) 0.0002(16)
C3 0.038(2) 0.039(2) 0.0137(15) 0.0001(14) -0.0021(14) -0.0041(16)
C4 0.055(3) 0.038(2) 0.0238(18) -0.0108(16) -0.0098(17) 0.0109(18)
C5 0.22(2) 0.107(14) 0.083(14) -0.028(11) 0.017(15) -0.002(18)
C6 0.153(18) 0.117(15) 0.075(12) -0.005(10) 0.018(11) 0.060(14)
C7 0.140(10) 0.119(9) 0.141(9) -0.017(8) 0.044(8) 0.029(8)
C7A 0.140(10) 0.119(9) 0.141(9) -0.017(8) 0.044(8) 0.029(8)

loop_
_atom_type_symbol
_atom_type_description
_atom_type_scat_dispersion_real
_atom_type_scat_dispersion_imag
_atom_type_scat_source
C C 0.0181 0.0091 'International Tables Vol C Tables 4.2.6.8 and 6.1.1.4'
H H 0.0000 0.0000 'International Tables Vol C Tables 4.2.6.8 and 6.1.1.4'
O O 0.0492 0.0322 'International Tables Vol C Tables 4.2.6.8 and 6.1.1.4'
Cd Cd 0.1185 4.6533 'International Tables Vol C Tables 4.2.6.8 and 6.1.1.4'
N N 0.0311 0.0180 'International Tables Vol C Tables 4.2.6.8 and 6.1.1.4'

loop_
_geom_angle_atom_site_label_1
_geom_angle_atom_site_label_2
_geom_angle_atom_site_label_3
_geom_angle
_geom_angle_site_symmetry_1
_geom_angle_site_symmetry_3
_geom_angle_publ_flag
O1 Cd1 O1 74.74(14) 12_667 15_556 ?
O1 Cd1 O1 129.17(9) 12_667 6_454 ?
O1 Cd1 O1 129.17(9) 15_556 6_454 ?
O1 Cd1 O1 129.17(9) 12_667 . ?
O1 Cd1 O1 129.17(9) 15_556 . ?
O1 Cd1 O1 74.74(14) 6_454 . ?
O1 Cd1 O4 76.10(10) 12_667 7_444 ?
O1 Cd1 O4 66.60(10) 15_556 7_444 ?
O1 Cd1 O4 76.60(9) 6_454 7_444 ?
O1 Cd1 O4 150.36(9) . 7_444 ?
O1 Cd1 O4 150.36(9) 12_667 13_556 ?
O1 Cd1 O4 76.60(9) 15_556 13_556 ?
O1 Cd1 O4 76.10(10) 6_454 13_556 ?
O1 Cd1 O4 66.60(9) . 13_556 ?
O4 Cd1 O4 99.25(4) 7_444 13_556 ?
O1 Cd1 O4 76.60(9) 12_667 10_557 ?
O1 Cd1 O4 150.36(9) 15_556 10_557 ?
O1 Cd1 O4 66.60(9) 6_454 10_557 ?
O1 Cd1 O4 76.10(10) . 10_557 ?
O4 Cd1 O4 99.25(4) 7_444 10_557 ?
O4 Cd1 O4 132.72(12) 13_556 10_557 ?
O1 Cd1 O4 66.60(10) 12_667 4_454 ?
O1 Cd1 O4 76.10(10) 15_556 4_454 ?
O1 Cd1 O4 150.36(9) 6_454 4_454 ?
O1 Cd1 O4 76.60(9) . 4_454 ?
O4 Cd1 O4 132.72(12) 7_444 4_454 ?
O4 Cd1 O4 99.25(4) 13_556 4_454 ?
O4 Cd1 O4 99.25(4) 10_557 4_454 ?
C6 N1 C5 124(2) . . ?
C6 N1 H1A 106.4 . . ?
C5 N1 H1A 106.4 . . ?
C6 N1 H1B 106.4 . . ?
C5 N1 H1B 106.4 . . ?
H1A N1 H1B 106.5 . . ?
C1 O1 Cd1 115.8(2) . . ?
C4 O3 C7 112.8(7) . . ?
C4 O3A C7A 111.2(17) . . ?
C3 O4 Cd1 116.4(3) . 13_556 ?
C3 O4 H4B 109.5 . . ?
Cd1 O4 H4B 107.1 13_556 . ?
O1 C1 C2 124.2(4) . . ?
O1 C1 C3 116.8(3) . 13_556 ?
C2 C1 C3 119.1(3) . 13_556 ?
C3 C2 C1 121.8(4) . . ?
C3 C2 C4 120.6(3) . . ?
C1 C2 C4 117.6(4) . . ?
O4 C3 C2 125.4(4) . . ?
O4 C3 C1 115.5(3) . 13_556 ?
C2 C3 C1 119.1(3) . 13_556 ?
O2 C4 O3 121.5(5) . . ?
O2A C4 O3A 117.0(15) . . ?
O2 C4 C2 120.8(4) . . ?
O2A C4 C2 120.2(12) . . ?
O3 C4 C2 117.4(4) . . ?
O3A C4 C2 122.8(9) . . ?
N1 C5 H5A 109.5 . . ?
N1 C5 H5B 109.5 . . ?
H5A C5 H5B 109.5 . . ?
N1 C5 H5C 109.5 . . ?
H5A C5 H5C 109.5 . . ?
H5B C5 H5C 109.5 . . ?
N1 C6 H6A 109.5 . . ?
N1 C6 H6B 109.5 . . ?
H6A C6 H6B 109.5 . . ?
N1 C6 H6C 109.5 . . ?
H6A C6 H6C 109.5 . . ?
H6B C6 H6C 109.5 . . ?
O3 C7 H7A 109.5 . . ?
O3 C7 H7B 109.5 . . ?
H7A C7 H7B 109.5 . . ?
O3 C7 H7C 109.5 . . ?
H7A C7 H7C 109.5 . . ?
H7B C7 H7C 109.5 . . ?
O3A C7A H7AA 109.5 . . ?
O3A C7A H7AB 109.5 . . ?
H7AA C7A H7AB 109.5 . . ?
O3A C7A H7AC 109.5 . . ?
H7AA C7A H7AC 109.5 . . ?
H7AB C7A H7AC 109.5 . . ?

loop_
_geom_bond_atom_site_label_1
_geom_bond_atom_site_label_2
_geom_bond_distance
_geom_bond_site_symmetry_2
_geom_bond_publ_flag
Cd1 O1 2.396(3) 12_667 ?
Cd1 O1 2.396(3) 15_556 ?
Cd1 O1 2.396(3) 6_454 ?
Cd1 O1 2.396(3) . ?
Cd1 O4 2.402(3) 7_444 ?
Cd1 O4 2.402(3) 13_556 ?
Cd1 O4 2.402(3) 10_557 ?
Cd1 O4 2.403(3) 4_454 ?
N1 C6 1.371(18) . ?
N1 C5 1.40(2) . ?
N1 H1A 0.8900 . ?
N1 H1B 0.8900 . ?
O1 C1 1.243(5) . ?
O2 C4 1.216(6) . ?
O3 C4 1.255(5) . ?
O3 C7 1.449(8) . ?
O2A C4 1.227(10) . ?
O3A C4 1.282(10) . ?
O3A C7A 1.436(10) . ?
O4 C3 1.249(4) . ?
O4 H4B 0.8200 . ?
C1 C2 1.415(5) . ?
C1 C3 1.537(6) 13_556 ?
C2 C3 1.399(5) . ?
C2 C4 1.455(6) . ?
C5 H5A 0.9600 . ?
C5 H5B 0.9600 . ?
C5 H5C 0.9600 . ?
C6 H6A 0.9600 . ?
C6 H6B 0.9600 . ?
C6 H6C 0.9600 . ?
C7 H7A 0.9600 . ?
C7 H7B 0.9600 . ?
C7 H7C 0.9600 . ?
C7A H7AA 0.9600 . ?
C7A H7AB 0.9600 . ?
C7A H7AC 0.9600 . ?

loop_
_geom_hbond_atom_site_label_D
_geom_hbond_atom_site_label_H
_geom_hbond_atom_site_label_A
_geom_hbond_distance_DH
_geom_hbond_distance_HA
_geom_hbond_distance_DA
_geom_hbond_angle_DHA
_geom_hbond_site_symmetry_A
_geom_hbond_publ_flag
N1^a H1A^a O4 0.89 2.22 2.933(9) 136.9 4_454 yes
N1^a H1B^a O1 0.89 2.07 2.860(11) 148.0 . yes
O4 H4B O2A^b 0.82 2.35 2.95(2) 130.0 . yes
